data_7127705
loop_
_publ_author_name
'Sumida, Akifumi'
'Kobayashi, Ryosuke'
'Yumura, Takashi'
'Imoto, Hiroaki'
'Naka, Kensuke'

_publ_section_title
;
 Dibenzoarsacrowns: an experimental and computational study on the
 coordination behaviors.
;
_journal_issue 16
_journal_name_full 'Chemical communications (Cambridge, England)'
_journal_page_first 2013
_journal_page_last 2016
_journal_paper_doi 10.1039/d0cc07191a
_journal_volume 57
_journal_year 2021
_chemical_formula_moiety 'C22 H21 As Au Cl O3'
_chemical_formula_sum 'C22 H21 As Au Cl O3'
_chemical_formula_weight 640.75
_space_group_crystal_system triclinic
_space_group_IT_number 2
_space_group_name_Hall '-P 1'
_space_group_name_H-M_alt 'P -1'
_atom_sites_solution_hydrogens geom
_atom_sites_solution_primary direct
_atom_sites_solution_secondary difmap
_audit_update_record
;
2020-10-01 deposited with the CCDC.	2020-12-26 downloaded from the CCDC.
;
_cell_angle_alpha 94.097(3)
_cell_angle_beta 102.500(9)
_cell_angle_gamma 110.848(8)
_cell_formula_units_Z 2
_cell_length_a 8.795(6)
_cell_length_b 10.171(7)
_cell_length_c 13.223(9)
_cell_measurement_reflns_used 3389
_cell_measurement_temperature 93
_cell_measurement_theta_max 27.49
_cell_measurement_theta_min 5.59
_cell_volume 1064.8(13)
_computing_cell_refinement DTREK
_computing_data_collection DTREK
_computing_data_reduction DTREK
_computing_molecular_graphics 'CrystalStructure 4.1'
_computing_publication_material 'CrystalStructure 4.1 (Rigaku, 2014)'
_computing_structure_refinement 'SHELXL2013 (Sheldrick, 2008)'
_computing_structure_solution 'SIR2011 (Burla, et al., 2012)'
_diffrn_ambient_temperature 93
_diffrn_detector_area_resol_mean 13.653
_diffrn_measured_fraction_theta_full 0.988
_diffrn_measured_fraction_theta_max 0.986
_diffrn_measurement_device_type 'Rigaku XtaLAB mini'
_diffrn_measurement_method \w
_diffrn_radiation_type 'Mo K\a'
_diffrn_radiation_wavelength 0.71075
_diffrn_reflns_av_R_equivalents 0.0744
_diffrn_reflns_Laue_measured_fraction_full 0.988
_diffrn_reflns_Laue_measured_fraction_max 0.986
_diffrn_reflns_limit_h_max 11
_diffrn_reflns_limit_h_min -11
_diffrn_reflns_limit_k_max 13
_diffrn_reflns_limit_k_min -13
_diffrn_reflns_limit_l_max 17
_diffrn_reflns_limit_l_min -17
_diffrn_reflns_number 11142
_diffrn_reflns_point_group_measured_fraction_full 0.988
_diffrn_reflns_point_group_measured_fraction_max 0.986
_diffrn_reflns_theta_full 25.242
_diffrn_reflns_theta_max 27.509
_diffrn_reflns_theta_min 5.586
_diffrn_standards_number 0
_exptl_absorpt_coefficient_mu 8.620
_exptl_absorpt_correction_T_max 1.000
_exptl_absorpt_correction_T_min 1.000
_exptl_absorpt_correction_type numerical
_exptl_absorpt_process_details 'NUMABS (Rigaku, 1999)'
_exptl_crystal_colour colorless
_exptl_crystal_density_diffrn 1.998
_exptl_crystal_density_method 'not measured'
_exptl_crystal_description prism
_exptl_crystal_F_000 612.00
_exptl_crystal_size_max 0.370
_exptl_crystal_size_mid 0.230
_exptl_crystal_size_min 0.170
_refine_diff_density_max 2.96
_refine_diff_density_min -3.60
_refine_ls_extinction_method none
_refine_ls_goodness_of_fit_ref 0.848
_refine_ls_hydrogen_treatment constr
_refine_ls_number_parameters 253
_refine_ls_number_reflns 4832
_refine_ls_number_restraints 0
_refine_ls_R_factor_all 0.0382
_refine_ls_R_factor_gt 0.0348
_refine_ls_shift/su_max 0.001
_refine_ls_structure_factor_coef Fsqd
_refine_ls_weighting_details 'w = 1/[\s^2^(Fo^2^)+(0.0157P)^2^+0.0000P] where P=(Fo^2^+2Fc^2^)/3'
_refine_ls_weighting_scheme calc
_refine_ls_wR_factor_gt 0.0745
_refine_ls_wR_factor_ref 0.0754
_reflns_number_gt 3965
_reflns_number_total 4832
_reflns_threshold_expression F^2^>2.0\s(F^2^)
_cod_data_source_file d0cc07191a2.cif
_cod_data_source_block '[AuCl(1)]'
_cod_depositor_comments 'Adding full bibliography for 7127700--7127710.cif.'
_cod_database_code 7127705
_shelxl_res_file
;

    shelxl.res created by SHELXL-2014/7

TITL 12-arsacrown-4AuCl
CELL  0.71075 8.79520 10.17110 13.22270 94.09740 102.50030 110.84830
ZERR  2 0.00620 0.00722 0.00931 0.00280 0.00870 0.00840
LATT 1
SFAC C H AS AU CL O
UNIT 44 42 2 2 2 6
L.S. 5
FMAP 2
PLAN -25
WPDB -2
HTAB
BOND $H
CONF
LIST 4
TEMP -180
ACTA
SIZE 0.370 0.230 0.170
WGHT    0.015700
FVAR       1.09274
AU1   4    0.241660    0.163608    0.300841    11.00000    0.01373    0.01089 =
         0.01050    0.00514    0.00302    0.00589
AS1   3    0.128812    0.293121    0.190435    11.00000    0.01230    0.00826 =
         0.00810    0.00414    0.00291    0.00480
CL1   5    0.359665    0.040162    0.408192    11.00000    0.02039    0.01656 =
         0.01337    0.01027    0.00350    0.01144
O1    6   -0.150525    0.117980    0.293420    11.00000    0.01933    0.01125 =
         0.00979    0.00421    0.00502    0.00667
O2    6    0.032795    0.339750    0.466173    11.00000    0.02766    0.01584 =
         0.01804   -0.00079    0.00562    0.00050
O3    6    0.285639    0.491230    0.381071    11.00000    0.03842    0.01587 =
         0.01165    0.00425    0.01164    0.01056
C1    1   -0.075672    0.315796    0.202081    11.00000    0.00984    0.01105 =
         0.00662    0.00175    0.00181    0.00454
C2    1   -0.113060    0.427249    0.159756    11.00000    0.01836    0.01844 =
         0.00976    0.00517    0.00543    0.00799
AFIX  43
H2    2   -0.038723    0.488099    0.127373    11.00000   -1.20000
AFIX   0
C3    1   -0.258244    0.447832    0.165477    11.00000    0.02286    0.01904 =
         0.01141    0.00456    0.00433    0.01398
AFIX  43
H3    2   -0.279918    0.523618    0.139256    11.00000   -1.20000
AFIX   0
C4    1   -0.370643    0.354376    0.210639    11.00000    0.01276    0.01855 =
         0.01639    0.00148    0.00247    0.00600
AFIX  43
H4    2   -0.470799    0.365182    0.212192    11.00000   -1.20000
AFIX   0
C5    1   -0.336123    0.244972    0.253562    11.00000    0.01287    0.01196 =
         0.01437    0.00366    0.00577   -0.00014
AFIX  43
H5    2   -0.412485    0.183349    0.284353    11.00000   -1.20000
AFIX   0
C6    1   -0.186266    0.226462    0.250880    11.00000    0.01730    0.00700 =
         0.00549   -0.00086    0.00046    0.00441
C7    1   -0.167271    0.101797    0.399182    11.00000    0.02339    0.01755 =
         0.01690    0.00920    0.01141    0.00617
AFIX  23
H7A   2   -0.193806    0.002878    0.407868    11.00000   -1.20000
H7B   2   -0.259127    0.127752    0.410204    11.00000   -1.20000
AFIX   0
C8    1   -0.005433    0.195409    0.479849    11.00000    0.02508    0.02558 =
         0.00927    0.00673    0.00604    0.00826
AFIX  23
H8A   2   -0.018718    0.184430    0.550075    11.00000   -1.20000
H8B   2    0.085920    0.167180    0.471125    11.00000   -1.20000
AFIX   0
C9    1    0.191407    0.435829    0.530257    11.00000    0.03440    0.03641 =
         0.01187   -0.00460    0.00502   -0.00606
AFIX  23
H9A   2    0.267571    0.386313    0.546157    11.00000   -1.20000
H9B   2    0.177688    0.472915    0.595888    11.00000   -1.20000
AFIX   0
C10   1    0.263429    0.555993    0.473617    11.00000    0.03569    0.02170 =
         0.01701   -0.00861    0.01171    0.00227
AFIX  23
H10A  2    0.186833    0.604632    0.455309    11.00000   -1.20000
H10B  2    0.370411    0.624362    0.516919    11.00000   -1.20000
AFIX   0
C11   1    0.333705    0.570119    0.306102    11.00000    0.01894    0.01730 =
         0.01219    0.00577    0.00407    0.01111
C12   1    0.429083    0.714274    0.323563    11.00000    0.02193    0.01485 =
         0.01867   -0.00113    0.00236    0.00379
AFIX  43
H12   2    0.463620    0.767883    0.390267    11.00000   -1.20000
AFIX   0
C13   1    0.472344    0.777481    0.238077    11.00000    0.02196    0.01040 =
         0.03228    0.00548    0.00062   -0.00244
AFIX  43
H13   2    0.535644    0.874851    0.248285    11.00000   -1.20000
AFIX   0
C14   1    0.423441    0.698951    0.138734    11.00000    0.02167    0.01826 =
         0.02550    0.01277    0.00716    0.00048
AFIX  43
H14   2    0.456289    0.743190    0.083509    11.00000   -1.20000
AFIX   0
C15   1    0.324060    0.552214    0.120966    11.00000    0.02170    0.02100 =
         0.01594    0.01339    0.01396    0.01427
AFIX  43
H15   2    0.289625    0.498697    0.054236    11.00000   -1.20000
AFIX   0
C16   1    0.278897    0.489574    0.204577    11.00000    0.00838    0.01167 =
         0.01873    0.00099   -0.00192    0.00275
C17   1    0.090378    0.222329    0.043984    11.00000    0.01150    0.00755 =
         0.01282    0.00234    0.00397    0.00000
C18   1    0.192794    0.154618    0.017824    11.00000    0.01553    0.01617 =
         0.01330   -0.00173    0.00144    0.00397
AFIX  43
H18   2    0.271146    0.139781    0.070557    11.00000   -1.20000
AFIX   0
C19   1    0.178095    0.109442   -0.086448    11.00000    0.02388    0.01526 =
         0.01589   -0.00373    0.00949    0.00341
AFIX  43
H19   2    0.246960    0.064856   -0.103680    11.00000   -1.20000
AFIX   0
C20   1    0.060705    0.130735   -0.165062    11.00000    0.02980    0.01673 =
         0.00900   -0.00036    0.00827    0.00284
AFIX  43
H20   2    0.052242    0.102147   -0.235138    11.00000   -1.20000
AFIX   0
C21   1   -0.043690    0.194429   -0.139269    11.00000    0.03335    0.01921 =
         0.01117    0.00226   -0.00161    0.00887
AFIX  43
H21   2   -0.124190    0.206291   -0.192258    11.00000   -1.20000
AFIX   0
C22   1   -0.029986    0.240710   -0.035754    11.00000    0.02350    0.01243 =
         0.01539    0.00591    0.00631    0.00670
AFIX  43
H22   2   -0.100501    0.283906   -0.019161    11.00000   -1.20000
AFIX   0
HKLF 4
 
REM  12-arsacrown-4AuCl
REM R1 =  0.0348 for    3965 Fo > 4sig(Fo)  and  0.0382 for all    4832 data
REM    253 parameters refined using      0 restraints
 
END  
     
WGHT      0.0157      0.0000 

REM Instructions for potential hydrogen bonds
EQIV $1 x-1, y, z
HTAB C5 Cl1_$1
EQIV $2 -x, -y+1, -z+1
HTAB C10 O2_$2
EQIV $3 -x+1, -y+1, -z+1
HTAB C12 Cl1_$3

REM Highest difference peak  2.962,  deepest hole -3.602,  1-sigma level  0.219
Q1    1   0.1739  0.0679  0.2773  11.00000  0.05    2.96
Q2    1   0.3043  0.2591  0.3187  11.00000  0.05    2.67
Q3    1   0.1571  0.1779  0.3201  11.00000  0.05    2.47
Q4    1   0.3170  0.1475  0.2760  11.00000  0.05    2.26
Q5    1   0.0596  0.2014  0.1717  11.00000  0.05    1.55
Q6    1   0.1408  0.0948  0.3445  11.00000  0.05    1.44
Q7    1   0.3791  0.3802  0.2003  11.00000  0.05    1.42
Q8    1   0.3454  0.2392  0.2651  11.00000  0.05    1.35
Q9    1   0.1921  0.3984  0.2086  11.00000  0.05    1.31
Q10   1   0.2130  0.2867  0.1689  11.00000  0.05    1.26
Q11   1   0.0227  0.3017  0.1971  11.00000  0.05    1.09
Q12   1   0.0989  0.2977  0.1558  11.00000  0.05    1.02
Q13   1   0.0663 -0.0201  0.2169  11.00000  0.05    0.91
Q14   1   0.2627  0.5077  0.0879  11.00000  0.05    0.91
Q15   1   0.3931  0.0871  0.2805  11.00000  0.05    0.89
Q16   1   0.0805  0.2382  0.3215  11.00000  0.05    0.86
Q17   1   0.4174  0.2424  0.2339  11.00000  0.05    0.86
Q18   1   0.4357  0.1335  0.4291  11.00000  0.05    0.85
Q19   1   0.2782  0.0588  0.4392  11.00000  0.05    0.85
Q20   1   0.3968  0.3411  0.3756  11.00000  0.05    0.81
Q21   1   0.0752  0.3641  0.1034  11.00000  0.05    0.80
Q22   1   0.0690  0.0974  0.3693  11.00000  0.05    0.79
Q23   1   0.4089  0.9739  0.1404  11.00000  0.05    0.73
Q24   1   0.0171  0.4194  0.0908  11.00000  0.05    0.73
Q25   1   0.3633  0.1381  0.3928  11.00000  0.05    0.70
;

loop_
_symmetry_equiv_pos_site_id
_space_group_symop_operation_xyz
1 +X,+Y,+Z
2 -X,-Y,-Z

loop_
_atom_site_label
_atom_site_type_symbol
_atom_site_fract_x
_atom_site_fract_y
_atom_site_fract_z
_atom_site_U_iso_or_equiv
_atom_site_adp_type
_atom_site_occupancy
_atom_site_site_symmetry_multiplicity
_atom_site_calc_flag
_atom_site_refinement_flags
_atom_site_disorder_assembly
_atom_site_disorder_group
Au1 Au 0.24166(3) 0.16361(2) 0.30084(2) 0.01120(8) Uani 1 2 d . . .
As1 As 0.12881(7) 0.29312(6) 0.19043(4) 0.00911(13) Uani 1 2 d . . .
Cl1 Cl 0.35967(17) 0.04016(16) 0.40819(11) 0.0152(3) Uani 1 2 d . . .
O1 O -0.1505(5) 0.1180(4) 0.2934(3) 0.0129(8) Uani 1 2 d . . .
O2 O 0.0328(5) 0.3398(5) 0.4662(3) 0.0230(10) Uani 1 2 d . . .
O3 O 0.2856(5) 0.4912(4) 0.3811(3) 0.0210(10) Uani 1 2 d . . .
C1 C -0.0757(6) 0.3158(6) 0.2021(4) 0.0090(11) Uani 1 2 d . . .
C2 C -0.1131(7) 0.4273(6) 0.1598(4) 0.0148(13) Uani 1 2 d . . .
C3 C -0.2582(7) 0.4478(7) 0.1655(4) 0.0160(13) Uani 1 2 d . . .
C4 C -0.3706(7) 0.3544(6) 0.2106(4) 0.0162(13) Uani 1 2 d . . .
C5 C -0.3361(7) 0.2450(6) 0.2536(4) 0.0140(12) Uani 1 2 d . . .
C6 C -0.1863(7) 0.2265(6) 0.2509(4) 0.0105(12) Uani 1 2 d . . .
C7 C -0.1673(7) 0.1018(7) 0.3992(4) 0.0184(13) Uani 1 2 d . . .
C8 C -0.0054(7) 0.1954(7) 0.4799(4) 0.0199(14) Uani 1 2 d . . .
C9 C 0.1914(8) 0.4358(8) 0.5303(5) 0.0338(18) Uani 1 2 d . . .
C10 C 0.2634(8) 0.5560(7) 0.4736(5) 0.0271(16) Uani 1 2 d . . .
C11 C 0.3337(7) 0.5701(7) 0.3061(4) 0.0148(13) Uani 1 2 d . . .
C12 C 0.4291(7) 0.7143(7) 0.3236(5) 0.0201(14) Uani 1 2 d . . .
C13 C 0.4723(7) 0.7775(7) 0.2381(5) 0.0250(15) Uani 1 2 d . . .
C14 C 0.4234(7) 0.6989(7) 0.1387(5) 0.0232(15) Uani 1 2 d . . .
C15 C 0.3241(7) 0.5522(7) 0.1210(5) 0.0157(13) Uani 1 2 d . . .
C16 C 0.2789(7) 0.4896(6) 0.2046(4) 0.0142(12) Uani 1 2 d . . .
C17 C 0.0904(7) 0.2223(6) 0.0440(4) 0.0115(12) Uani 1 2 d . . .
C18 C 0.1928(7) 0.1546(6) 0.0178(4) 0.0162(13) Uani 1 2 d . . .
C19 C 0.1781(7) 0.1094(7) -0.0864(5) 0.0191(14) Uani 1 2 d . . .
C20 C 0.0607(7) 0.1307(7) -0.1651(5) 0.0198(14) Uani 1 2 d . . .
C21 C -0.0437(8) 0.1944(7) -0.1393(5) 0.0228(15) Uani 1 2 d . . .
C22 C -0.0300(7) 0.2407(6) -0.0357(4) 0.0167(13) Uani 1 2 d . . .
H2 H -0.03872 0.4881 0.12737 0.0178 Uiso 1 2 calc R . .
H3 H -0.27992 0.52362 0.13926 0.0192 Uiso 1 2 calc R . .
H4 H -0.4708 0.36518 0.21219 0.0194 Uiso 1 2 calc R . .
H5 H -0.41248 0.18335 0.28435 0.0168 Uiso 1 2 calc R . .
H7A H -0.19381 0.00288 0.40787 0.0220 Uiso 1 2 calc R . .
H7B H -0.25913 0.12775 0.4102 0.0220 Uiso 1 2 calc R . .
H8A H -0.01872 0.18443 0.55008 0.0239 Uiso 1 2 calc R . .
H8B H 0.08592 0.16718 0.47113 0.0239 Uiso 1 2 calc R . .
H9A H 0.26757 0.38631 0.54616 0.0405 Uiso 1 2 calc R . .
H9B H 0.17769 0.47292 0.59589 0.0405 Uiso 1 2 calc R . .
H10A H 0.18683 0.60463 0.45531 0.0325 Uiso 1 2 calc R . .
H10B H 0.37041 0.62436 0.51692 0.0325 Uiso 1 2 calc R . .
H12 H 0.46362 0.76788 0.39027 0.0241 Uiso 1 2 calc R . .
H13 H 0.53564 0.87485 0.24829 0.0299 Uiso 1 2 calc R . .
H14 H 0.45629 0.74319 0.08351 0.0278 Uiso 1 2 calc R . .
H15 H 0.28962 0.4987 0.05424 0.0189 Uiso 1 2 calc R . .
H18 H 0.27115 0.13978 0.07056 0.0194 Uiso 1 2 calc R . .
H19 H 0.24696 0.06486 -0.10368 0.0229 Uiso 1 2 calc R . .
H20 H 0.05224 0.10215 -0.23514 0.0238 Uiso 1 2 calc R . .
H21 H -0.12419 0.20629 -0.19226 0.0274 Uiso 1 2 calc R . .
H22 H -0.1005 0.28391 -0.01916 0.0201 Uiso 1 2 calc R . .

loop_
_atom_site_aniso_label
_atom_site_aniso_U_11
_atom_site_aniso_U_22
_atom_site_aniso_U_33
_atom_site_aniso_U_12
_atom_site_aniso_U_13
_atom_site_aniso_U_23
Au1 0.01373(13) 0.01089(13) 0.01050(12) 0.00589(10) 0.00302(9) 0.00514(9)
As1 0.0123(3) 0.0083(3) 0.0081(3) 0.0048(3) 0.0029(2) 0.0041(2)
Cl1 0.0204(7) 0.0166(8) 0.0134(7) 0.0114(6) 0.0035(6) 0.0103(6)
O1 0.019(2) 0.011(2) 0.010(2) 0.0067(18) 0.0050(16) 0.0042(17)
O2 0.028(2) 0.016(2) 0.018(2) 0.001(2) 0.0056(19) -0.0008(19)
O3 0.038(3) 0.016(2) 0.012(2) 0.011(2) 0.0116(19) 0.0043(18)
C1 0.010(3) 0.011(3) 0.007(3) 0.005(2) 0.002(2) 0.002(2)
C2 0.018(3) 0.018(3) 0.010(3) 0.008(3) 0.005(2) 0.005(2)
C3 0.023(3) 0.019(3) 0.011(3) 0.014(3) 0.004(2) 0.005(3)
C4 0.013(3) 0.019(3) 0.016(3) 0.006(3) 0.002(2) 0.001(3)
C5 0.013(3) 0.012(3) 0.014(3) -0.000(3) 0.006(2) 0.004(2)
C6 0.017(3) 0.007(3) 0.005(3) 0.004(2) 0.000(2) -0.001(2)
C7 0.023(3) 0.018(4) 0.017(3) 0.006(3) 0.011(3) 0.009(3)
C8 0.025(3) 0.026(4) 0.009(3) 0.008(3) 0.006(3) 0.007(3)
C9 0.034(4) 0.036(5) 0.012(3) -0.006(4) 0.005(3) -0.005(3)
C10 0.036(4) 0.022(4) 0.017(3) 0.002(3) 0.012(3) -0.009(3)
C11 0.019(3) 0.017(3) 0.012(3) 0.011(3) 0.004(2) 0.006(3)
C12 0.022(3) 0.015(4) 0.019(3) 0.004(3) 0.002(3) -0.001(3)
C13 0.022(3) 0.010(3) 0.032(4) -0.002(3) 0.001(3) 0.005(3)
C14 0.022(3) 0.018(4) 0.025(4) 0.000(3) 0.007(3) 0.013(3)
C15 0.022(3) 0.021(4) 0.016(3) 0.014(3) 0.014(3) 0.013(3)
C16 0.008(3) 0.012(3) 0.019(3) 0.003(2) -0.002(2) 0.001(2)
C17 0.012(3) 0.008(3) 0.013(3) 0.000(2) 0.004(2) 0.002(2)
C18 0.016(3) 0.016(3) 0.013(3) 0.004(3) 0.001(2) -0.002(3)
C19 0.024(3) 0.015(3) 0.016(3) 0.003(3) 0.009(3) -0.004(3)
C20 0.030(4) 0.017(4) 0.009(3) 0.003(3) 0.008(3) -0.000(3)
C21 0.033(4) 0.019(4) 0.011(3) 0.009(3) -0.002(3) 0.002(3)
C22 0.024(3) 0.012(3) 0.015(3) 0.007(3) 0.006(3) 0.006(3)

loop_
_atom_type_symbol
_atom_type_description
_atom_type_scat_dispersion_real
_atom_type_scat_dispersion_imag
_atom_type_scat_source
C C 0.0033 0.0016
;
International Tables for Crystallography
(Vol. C, Tables 4.2.6.8 and 6.1.1.4)
;
H H 0.0000 0.0000
;
International Tables for Crystallography
(Vol. C, Table 6.1.1.4)
;
As As 0.0499 2.0058
;
International Tables for Crystallography
(Vol. C, Tables 4.2.6.8 and 6.1.1.4)
;
Au Au -2.0133 8.8022
;
International Tables for Crystallography
(Vol. C, Tables 4.2.6.8 and 6.1.1.4)
;
Cl Cl 0.1484 0.1585
;
International Tables for Crystallography
(Vol. C, Tables 4.2.6.8 and 6.1.1.4)
;
O O 0.0106 0.0060
;
International Tables for Crystallography
(Vol. C, Tables 4.2.6.8 and 6.1.1.4)
;

loop_
_geom_angle_atom_site_label_1
_geom_angle_atom_site_label_2
_geom_angle_atom_site_label_3
_geom_angle
_geom_angle_publ_flag
_geom_angle_site_symmetry_1
_geom_angle_site_symmetry_2
_geom_angle_site_symmetry_3
As1 Au1 Cl1 178.34(4) yes . . .
Au1 As1 C1 120.23(17) yes . . .
Au1 As1 C16 113.34(18) yes . . .
Au1 As1 C17 112.2(2) yes . . .
C1 As1 C16 101.0(3) yes . . .
C1 As1 C17 105.5(2) yes . . .
C16 As1 C17 102.6(2) yes . . .
C6 O1 C7 117.5(5) yes . . .
C8 O2 C9 114.0(5) yes . . .
C10 O3 C11 120.4(5) yes . . .
As1 C1 C2 118.8(4) yes . . .
As1 C1 C6 122.1(5) yes . . .
C2 C1 C6 119.0(6) yes . . .
C1 C2 C3 121.2(5) yes . . .
C2 C3 C4 119.1(6) yes . . .
C3 C4 C5 120.8(6) yes . . .
C4 C5 C6 120.3(5) yes . . .
O1 C6 C1 119.6(6) yes . . .
O1 C6 C5 120.8(5) yes . . .
C1 C6 C5 119.6(6) yes . . .
O1 C7 C8 110.7(5) yes . . .
O2 C8 C7 109.1(5) yes . . .
O2 C9 C10 109.3(5) yes . . .
O3 C10 C9 105.4(6) yes . . .
O3 C11 C12 125.5(5) yes . . .
O3 C11 C16 113.6(5) yes . . .
C12 C11 C16 120.9(6) yes . . .
C11 C12 C13 118.0(5) yes . . .
C12 C13 C14 121.7(6) yes . . .
C13 C14 C15 120.1(6) yes . . .
C14 C15 C16 118.5(5) yes . . .
As1 C16 C11 115.9(4) yes . . .
As1 C16 C15 123.2(4) yes . . .
C11 C16 C15 120.7(5) yes . . .
As1 C17 C18 117.6(4) yes . . .
As1 C17 C22 122.9(5) yes . . .
C18 C17 C22 119.4(5) yes . . .
C17 C18 C19 120.2(6) yes . . .
C18 C19 C20 120.0(7) yes . . .
C19 C20 C21 119.9(6) yes . . .
C20 C21 C22 120.8(6) yes . . .
C17 C22 C21 119.7(7) yes . . .
C1 C2 H2 119.407 no . . .
C3 C2 H2 119.411 no . . .
C2 C3 H3 120.455 no . . .
C4 C3 H3 120.446 no . . .
C3 C4 H4 119.613 no . . .
C5 C4 H4 119.607 no . . .
C4 C5 H5 119.869 no . . .
C6 C5 H5 119.870 no . . .
O1 C7 H7A 109.508 no . . .
O1 C7 H7B 109.504 no . . .
C8 C7 H7A 109.503 no . . .
C8 C7 H7B 109.508 no . . .
H7A C7 H7B 108.069 no . . .
O2 C8 H8A 109.866 no . . .
O2 C8 H8B 109.864 no . . .
C7 C8 H8A 109.864 no . . .
C7 C8 H8B 109.865 no . . .
H8A C8 H8B 108.285 no . . .
O2 C9 H9A 109.805 no . . .
O2 C9 H9B 109.810 no . . .
C10 C9 H9A 109.809 no . . .
C10 C9 H9B 109.805 no . . .
H9A C9 H9B 108.254 no . . .
O3 C10 H10A 110.655 no . . .
O3 C10 H10B 110.659 no . . .
C9 C10 H10A 110.658 no . . .
C9 C10 H10B 110.660 no . . .
H10A C10 H10B 108.774 no . . .
C11 C12 H12 120.988 no . . .
C13 C12 H12 120.991 no . . .
C12 C13 H13 119.175 no . . .
C14 C13 H13 119.173 no . . .
C13 C14 H14 119.934 no . . .
C15 C14 H14 119.941 no . . .
C14 C15 H15 120.729 no . . .
C16 C15 H15 120.738 no . . .
C17 C18 H18 119.899 no . . .
C19 C18 H18 119.900 no . . .
C18 C19 H19 120.025 no . . .
C20 C19 H19 120.025 no . . .
C19 C20 H20 120.036 no . . .
C21 C20 H20 120.018 no . . .
C20 C21 H21 119.611 no . . .
C22 C21 H21 119.610 no . . .
C17 C22 H22 120.170 no . . .
C21 C22 H22 120.163 no . . .

loop_
_geom_bond_atom_site_label_1
_geom_bond_atom_site_label_2
_geom_bond_distance
_geom_bond_publ_flag
_geom_bond_site_symmetry_1
_geom_bond_site_symmetry_2
Au1 As1 2.3302(12) yes . .
Au1 Cl1 2.2833(19) yes . .
As1 C1 1.929(6) yes . .
As1 C16 1.932(5) yes . .
As1 C17 1.930(6) yes . .
O1 C6 1.375(8) yes . .
O1 C7 1.452(7) yes . .
O2 C8 1.419(8) yes . .
O2 C9 1.421(6) yes . .
O3 C10 1.432(9) yes . .
O3 C11 1.363(7) yes . .
C1 C2 1.408(9) yes . .
C1 C6 1.384(8) yes . .
C2 C3 1.382(10) yes . .
C3 C4 1.380(8) yes . .
C4 C5 1.382(10) yes . .
C5 C6 1.403(9) yes . .
C7 C8 1.518(7) yes . .
C9 C10 1.497(10) yes . .
C11 C12 1.378(8) yes . .
C11 C16 1.410(8) yes . .
C12 C13 1.397(10) yes . .
C13 C14 1.382(9) yes . .
C14 C15 1.407(8) yes . .
C15 C16 1.377(9) yes . .
C17 C18 1.396(10) yes . .
C17 C22 1.398(8) yes . .
C18 C19 1.385(9) yes . .
C19 C20 1.386(9) yes . .
C20 C21 1.381(11) yes . .
C21 C22 1.381(9) yes . .
C2 H2 0.930 no . .
C3 H3 0.930 no . .
C4 H4 0.930 no . .
C5 H5 0.930 no . .
C7 H7A 0.970 no . .
C7 H7B 0.970 no . .
C8 H8A 0.970 no . .
C8 H8B 0.970 no . .
C9 H9A 0.970 no . .
C9 H9B 0.970 no . .
C10 H10A 0.970 no . .
C10 H10B 0.970 no . .
C12 H12 0.930 no . .
C13 H13 0.930 no . .
C14 H14 0.930 no . .
C15 H15 0.930 no . .
C18 H18 0.930 no . .
C19 H19 0.930 no . .
C20 H20 0.930 no . .
C21 H21 0.930 no . .
C22 H22 0.930 no . .

loop_
_geom_contact_atom_site_label_1
_geom_contact_atom_site_label_2
_geom_contact_distance
_geom_contact_publ_flag
_geom_contact_site_symmetry_1
_geom_contact_site_symmetry_2
Au1 O1 3.291(5) no . .
Au1 O3 3.283(5) no . .
As1 O1 3.121(4) no . .
As1 O3 2.847(4) no . .
O1 O2 2.826(5) no . .
O2 O3 2.734(6) no . .
O2 C1 3.381(7) no . .
O2 C5 3.577(6) no . .
O2 C6 2.953(6) no . .
O3 C1 3.315(6) no . .
C1 C4 2.783(10) no . .
C1 C7 3.557(9) no . .
C1 C11 3.502(7) no . .
C1 C22 3.325(9) no . .
C2 C5 2.760(8) no . .
C2 C16 3.185(9) no . .
C2 C22 3.453(10) no . .
C3 C6 2.795(10) no . .
C5 C7 2.956(9) no . .
C6 C8 3.195(8) no . .
C10 C12 2.948(10) no . .
C11 C14 2.770(9) no . .
C12 C15 2.821(8) no . .
C13 C16 2.758(8) no . .
C15 C17 3.196(8) no . .
C17 C20 2.779(9) no . .
C18 C21 2.767(9) no . .
C19 C22 2.779(11) no . .
Au1 C20 3.280(5) no . 2_555
Cl1 Cl1 3.432(3) no . 2_656
Cl1 C7 3.477(7) no . 2_556
O1 C19 3.363(8) no . 2_555
O1 C20 3.361(9) no . 2_555
O2 O2 3.592(8) no . 2_566
O2 C9 3.511(11) no . 2_566
O2 C10 3.360(10) no . 2_566
C7 Cl1 3.477(7) no . 2_556
C9 O2 3.511(11) no . 2_566
C10 O2 3.360(10) no . 2_566
C14 C19 3.597(9) no . 2_665
C17 C19 3.529(8) no . 2_555
C19 O1 3.363(8) no . 2_555
C19 C14 3.597(9) no . 2_665
C19 C17 3.529(8) no . 2_555
C20 Au1 3.280(5) no . 2_555
C20 O1 3.361(9) no . 2_555
Au1 H8B 2.8821 no . .
Au1 H18 3.1111 no . .
As1 H2 2.9298 no . .
As1 H15 3.0251 no . .
As1 H18 2.8996 no . .
As1 H22 3.0275 no . .
Cl1 H8B 3.3296 no . .
O1 H5 2.5974 no . .
O1 H8A 3.2756 no . .
O1 H8B 2.6594 no . .
O2 H7A 3.2254 no . .
O2 H7B 2.6074 no . .
O2 H10A 2.5799 no . .
O2 H10B 3.2232 no . .
O3 H8B 3.5654 no . .
O3 H9A 2.5083 no . .
O3 H9B 3.1815 no . .
O3 H12 2.6676 no . .
C1 H3 3.2700 no . .
C1 H5 3.2461 no . .
C1 H22 2.8720 no . .
C2 H4 3.2205 no . .
C2 H22 2.7331 no . .
C3 H5 3.2368 no . .
C4 H2 3.2193 no . .
C5 H3 3.2403 no . .
C5 H7B 2.5476 no . .
C6 H2 3.2424 no . .
C6 H4 3.2523 no . .
C6 H7A 3.1799 no . .
C6 H7B 2.5070 no . .
C6 H8B 3.5828 no . .
C7 H5 2.7713 no . .
C8 H9A 2.4147 no . .
C8 H9B 2.8268 no . .
C9 H8A 2.6390 no . .
C9 H8B 2.5524 no . .
C10 H12 2.7273 no . .
C11 H2 3.3812 no . .
C11 H10A 2.6479 no . .
C11 H10B 2.7282 no . .
C11 H13 3.2177 no . .
C11 H15 3.2655 no . .
C12 H10A 3.0019 no . .
C12 H10B 2.8651 no . .
C12 H14 3.2605 no . .
C13 H15 3.2576 no . .
C14 H12 3.2650 no . .
C15 H2 3.0425 no . .
C15 H13 3.2517 no . .
C16 H2 2.7531 no . .
C16 H12 3.2692 no . .
C16 H14 3.2339 no . .
C17 H2 3.4804 no . .
C17 H15 2.7069 no . .
C17 H19 3.2498 no . .
C17 H21 3.2407 no . .
C18 H15 3.2657 no . .
C18 H20 3.2382 no . .
C18 H22 3.2531 no . .
C19 H21 3.2322 no . .
C20 H18 3.2376 no . .
C20 H22 3.2383 no . .
C21 H19 3.2340 no . .
C22 H2 3.2285 no . .
C22 H15 3.0098 no . .
C22 H18 3.2519 no . .
C22 H20 3.2373 no . .
H2 H3 2.3103 no . .
H2 H15 3.2075 no . .
H2 H22 2.5551 no . .
H3 H4 2.3114 no . .
H4 H5 2.3042 no . .
H5 H7A 3.3641 no . .
H5 H7B 2.1480 no . .
H7A H8A 2.3544 no . .
H7A H8B 2.3512 no . .
H7B H8A 2.3476 no . .
H7B H8B 2.8371 no . .
H8A H9A 2.6364 no . .
H8A H9B 2.7651 no . .
H8B H9A 2.2288 no . .
H8B H9B 3.1539 no . .
H9A H10A 2.8306 no . .
H9A H10B 2.3572 no . .
H9B H10A 2.3665 no . .
H9B H10B 2.3396 no . .
H10A H12 2.7670 no . .
H10B H12 2.3873 no . .
H12 H13 2.3293 no . .
H13 H14 2.2994 no . .
H14 H15 2.3462 no . .
H15 H22 3.2261 no . .
H18 H19 2.3142 no . .
H19 H20 2.3165 no . .
H20 H21 2.3057 no . .
H21 H22 2.3073 no . .
Au1 H4 3.1479 no . 1_655
Au1 H5 3.0331 no . 1_655
Au1 H10B 3.5440 no . 2_666
Au1 H20 2.9089 no . 2_555
As1 H4 3.2734 no . 1_655
Cl1 H5 2.9159 no . 1_655
Cl1 H7A 3.0771 no . 2_556
Cl1 H7B 3.1412 no . 1_655
Cl1 H7B 3.1457 no . 2_556
Cl1 H8A 3.2459 no . 2_556
Cl1 H10B 3.3156 no . 2_666
Cl1 H12 3.2193 no . 1_545
Cl1 H12 2.9382 no . 2_666
Cl1 H13 3.5290 no . 1_545
Cl1 H20 3.5583 no . 2_555
Cl1 H21 3.3833 no . 2_555
O1 H13 2.8823 no . 1_445
O1 H19 2.7860 no . 2_555
O1 H20 2.7881 no . 2_555
O2 H9B 3.1317 no . 2_566
O2 H10A 2.5868 no . 2_566
O3 H9A 3.5535 no . 2_666
C2 H9B 3.5398 no . 2_566
C2 H15 3.1970 no . 2_565
C2 H21 3.5041 no . 2_565
C3 H9B 3.0611 no . 2_566
C3 H14 3.4413 no . 2_565
C3 H15 2.9662 no . 2_565
C4 H9B 2.8047 no . 2_566
C4 H10B 3.5929 no . 2_566
C4 H18 3.1815 no . 1_455
C5 H9B 3.0454 no . 2_566
C5 H10B 3.3426 no . 2_566
C5 H13 3.5150 no . 1_445
C5 H18 3.5089 no . 1_455
C6 H9B 3.5134 no . 2_566
C6 H13 3.5346 no . 1_445
C6 H19 3.2332 no . 2_555
C7 H8B 3.5313 no . 2_556
C7 H10A 3.5122 no . 2_566
C7 H13 2.9881 no . 1_445
C7 H20 3.4398 no . 2_555
C8 H7A 3.3406 no . 2_556
C8 H10A 3.1733 no . 2_566
C9 H10A 3.2533 no . 2_566
C10 H7B 3.4805 no . 2_566
C11 H4 3.4567 no . 1_655
C11 H9A 3.4807 no . 2_666
C12 H7A 3.4442 no . 1_665
C12 H9A 3.3671 no . 2_666
C12 H21 3.2535 no . 2_565
C13 H7A 3.2461 no . 1_665
C13 H19 3.3635 no . 2_665
C13 H21 3.0564 no . 2_565
C14 H19 3.1896 no . 2_665
C14 H21 3.2972 no . 2_565
C14 H22 3.0076 no . 2_565
C15 H2 3.5717 no . 2_565
C15 H3 3.5554 no . 1_655
C15 H3 3.3786 no . 2_565
C15 H4 3.1871 no . 1_655
C15 H22 3.1566 no . 2_565
C16 H4 2.8917 no . 1_655
C18 H4 3.3701 no . 1_655
C18 H14 3.4795 no . 2_665
C19 H14 3.0159 no . 2_665
C20 H3 3.3034 no . 2_565
C21 H2 3.0313 no . 2_565
C21 H3 3.2427 no . 2_565
C21 H18 3.5736 no . 2_555
C22 H2 3.0082 no . 2_565
C22 H3 3.5330 no . 2_565
H2 C15 3.5717 no . 2_565
H2 C21 3.0313 no . 2_565
H2 C22 3.0082 no . 2_565
H2 H2 3.5862 no . 2_565
H2 H15 2.9355 no . 2_565
H2 H21 2.8927 no . 2_565
H2 H22 2.8523 no . 2_565
H3 C15 3.5554 no . 1_455
H3 C15 3.3786 no . 2_565
H3 C20 3.3034 no . 2_565
H3 C21 3.2427 no . 2_565
H3 C22 3.5330 no . 2_565
H3 H9B 3.4162 no . 2_566
H3 H14 3.5115 no . 2_565
H3 H15 2.5326 no . 2_565
H3 H20 3.5905 no . 2_565
H3 H21 3.5167 no . 2_565
H4 Au1 3.1479 no . 1_455
H4 As1 3.2734 no . 1_455
H4 C11 3.4567 no . 1_455
H4 C15 3.1871 no . 1_455
H4 C16 2.8917 no . 1_455
H4 C18 3.3701 no . 1_455
H4 H9A 3.5988 no . 2_566
H4 H9B 3.0572 no . 2_566
H4 H10B 3.4829 no . 2_566
H4 H15 3.3442 no . 1_455
H4 H18 2.7851 no . 1_455
H5 Au1 3.0331 no . 1_455
H5 Cl1 2.9159 no . 1_455
H5 H9B 3.4131 no . 2_566
H5 H10B 3.0326 no . 2_566
H5 H13 2.9923 no . 1_445
H5 H18 3.3865 no . 1_455
H7A Cl1 3.0771 no . 2_556
H7A C8 3.3406 no . 2_556
H7A C12 3.4442 no . 1_445
H7A C13 3.2461 no . 1_445
H7A H8A 3.1095 no . 2_556
H7A H8B 2.7127 no . 2_556
H7A H12 3.0555 no . 1_445
H7A H13 2.6530 no . 1_445
H7A H20 3.1204 no . 2_555
H7B Cl1 3.1412 no . 1_455
H7B Cl1 3.1457 no . 2_556
H7B C10 3.4805 no . 2_566
H7B H10A 2.9262 no . 2_566
H7B H10B 3.1719 no . 2_566
H7B H12 3.5559 no . 1_445
H7B H13 2.9485 no . 1_445
H8A Cl1 3.2459 no . 2_556
H8A H7A 3.1095 no . 2_556
H8A H8B 3.3909 no . 2_556
H8A H10A 3.0048 no . 2_566
H8A H20 3.0165 no . 1_556
H8B C7 3.5313 no . 2_556
H8B H7A 2.7127 no . 2_556
H8B H8A 3.3909 no . 2_556
H8B H8B 3.4124 no . 2_556
H9A O3 3.5535 no . 2_666
H9A C11 3.4807 no . 2_666
H9A C12 3.3671 no . 2_666
H9A H4 3.5988 no . 2_566
H9A H10B 3.4969 no . 2_666
H9A H12 3.2746 no . 2_666
H9B O2 3.1317 no . 2_566
H9B C2 3.5398 no . 2_566
H9B C3 3.0611 no . 2_566
H9B C4 2.8047 no . 2_566
H9B C5 3.0454 no . 2_566
H9B C6 3.5134 no . 2_566
H9B H3 3.4162 no . 2_566
H9B H4 3.0572 no . 2_566
H9B H5 3.4131 no . 2_566
H9B H10A 2.9229 no . 2_566
H10A O2 2.5868 no . 2_566
H10A C7 3.5122 no . 2_566
H10A C8 3.1733 no . 2_566
H10A C9 3.2533 no . 2_566
H10A H7B 2.9262 no . 2_566
H10A H8A 3.0048 no . 2_566
H10A H9B 2.9229 no . 2_566
H10B Au1 3.5440 no . 2_666
H10B Cl1 3.3156 no . 2_666
H10B C4 3.5929 no . 2_566
H10B C5 3.3426 no . 2_566
H10B H4 3.4829 no . 2_566
H10B H5 3.0326 no . 2_566
H10B H7B 3.1719 no . 2_566
H10B H9A 3.4969 no . 2_666
H12 Cl1 3.2193 no . 1_565
H12 Cl1 2.9382 no . 2_666
H12 H7A 3.0555 no . 1_665
H12 H7B 3.5559 no . 1_665
H12 H9A 3.2746 no . 2_666
H13 Cl1 3.5290 no . 1_565
H13 O1 2.8823 no . 1_665
H13 C5 3.5150 no . 1_665
H13 C6 3.5346 no . 1_665
H13 C7 2.9881 no . 1_665
H13 H5 2.9923 no . 1_665
H13 H7A 2.6530 no . 1_665
H13 H7B 2.9485 no . 1_665
H13 H19 2.9333 no . 2_665
H13 H20 3.5914 no . 2_665
H13 H21 3.3094 no . 2_565
H14 C3 3.4413 no . 2_565
H14 C18 3.4795 no . 2_665
H14 C19 3.0159 no . 2_665
H14 H3 3.5115 no . 2_565
H14 H18 3.4269 no . 2_665
H14 H19 2.5869 no . 2_665
H14 H22 2.9651 no . 2_565
H15 C2 3.1970 no . 2_565
H15 C3 2.9662 no . 2_565
H15 H2 2.9355 no . 2_565
H15 H3 2.5326 no . 2_565
H15 H4 3.3442 no . 1_655
H15 H22 3.2096 no . 2_565
H18 C4 3.1815 no . 1_655
H18 C5 3.5089 no . 1_655
H18 C21 3.5736 no . 2_555
H18 H4 2.7851 no . 1_655
H18 H5 3.3865 no . 1_655
H18 H14 3.4269 no . 2_665
H19 O1 2.7860 no . 2_555
H19 C6 3.2332 no . 2_555
H19 C13 3.3635 no . 2_665
H19 C14 3.1896 no . 2_665
H19 H13 2.9333 no . 2_665
H19 H14 2.5869 no . 2_665
H20 Au1 2.9089 no . 2_555
H20 Cl1 3.5583 no . 2_555
H20 O1 2.7881 no . 2_555
H20 C7 3.4398 no . 2_555
H20 H3 3.5905 no . 2_565
H20 H7A 3.1204 no . 2_555
H20 H8A 3.0165 no . 1_554
H20 H13 3.5914 no . 2_665
H21 Cl1 3.3833 no . 2_555
H21 C2 3.5041 no . 2_565
H21 C12 3.2535 no . 2_565
H21 C13 3.0564 no . 2_565
H21 C14 3.2972 no . 2_565
H21 H2 2.8927 no . 2_565
H21 H3 3.5167 no . 2_565
H21 H13 3.3094 no . 2_565
H22 C14 3.0076 no . 2_565
H22 C15 3.1566 no . 2_565
H22 H2 2.8523 no . 2_565
H22 H14 2.9651 no . 2_565
H22 H15 3.2096 no . 2_565

loop_
_geom_torsion_atom_site_label_1
_geom_torsion_atom_site_label_2
_geom_torsion_atom_site_label_3
_geom_torsion_atom_site_label_4
_geom_torsion
_geom_torsion_publ_flag
_geom_torsion_site_symmetry_1
_geom_torsion_site_symmetry_2
_geom_torsion_site_symmetry_3
_geom_torsion_site_symmetry_4
Au1 As1 C1 C2 160.5(2) no . . . .
Au1 As1 C1 C6 -19.3(4) no . . . .
Au1 As1 C16 C11 -57.3(5) no . . . .
Au1 As1 C16 C15 126.3(4) no . . . .
Au1 As1 C17 C18 -27.7(4) no . . . .
Au1 As1 C17 C22 154.6(3) no . . . .
C1 As1 C16 C11 72.7(4) no . . . .
C1 As1 C16 C15 -103.7(5) no . . . .
C16 As1 C1 C2 35.1(4) no . . . .
C16 As1 C1 C6 -144.7(3) no . . . .
C1 As1 C17 C18 -160.4(3) no . . . .
C1 As1 C17 C22 22.0(4) no . . . .
C17 As1 C1 C2 -71.5(4) no . . . .
C17 As1 C1 C6 108.7(4) no . . . .
C16 As1 C17 C18 94.3(4) no . . . .
C16 As1 C17 C22 -83.3(4) no . . . .
C17 As1 C16 C11 -178.6(4) no . . . .
C17 As1 C16 C15 5.0(5) no . . . .
C6 O1 C7 C8 -87.0(6) no . . . .
C7 O1 C6 C1 132.4(4) no . . . .
C7 O1 C6 C5 -49.5(5) no . . . .
C8 O2 C9 C10 148.0(5) no . . . .
C9 O2 C8 C7 -173.7(5) no . . . .
C10 O3 C11 C12 28.4(9) no . . . .
C10 O3 C11 C16 -152.7(5) no . . . .
C11 O3 C10 C9 173.3(4) no . . . .
As1 C1 C2 C3 179.7(3) no . . . .
As1 C1 C6 O1 0.4(6) no . . . .
As1 C1 C6 C5 -177.7(3) no . . . .
C2 C1 C6 O1 -179.4(4) no . . . .
C2 C1 C6 C5 2.5(6) no . . . .
C6 C1 C2 C3 -0.5(7) no . . . .
C1 C2 C3 C4 -2.1(7) no . . . .
C2 C3 C4 C5 2.6(7) no . . . .
C3 C4 C5 C6 -0.6(7) no . . . .
C4 C5 C6 O1 180.0(4) no . . . .
C4 C5 C6 C1 -2.0(7) no . . . .
O1 C7 C8 O2 58.9(7) no . . . .
O2 C9 C10 O3 -62.0(7) no . . . .
O3 C11 C12 C13 177.6(6) no . . . .
O3 C11 C16 As1 6.7(8) no . . . .
O3 C11 C16 C15 -176.8(5) no . . . .
C12 C11 C16 As1 -174.3(5) no . . . .
C12 C11 C16 C15 2.1(10) no . . . .
C16 C11 C12 C13 -1.2(10) no . . . .
C11 C12 C13 C14 -0.7(10) no . . . .
C12 C13 C14 C15 1.6(10) no . . . .
C13 C14 C15 C16 -0.6(10) no . . . .
C14 C15 C16 As1 175.0(5) no . . . .
C14 C15 C16 C11 -1.2(10) no . . . .
As1 C17 C18 C19 -176.0(3) no . . . .
As1 C17 C22 C21 176.2(3) no . . . .
C18 C17 C22 C21 -1.3(7) no . . . .
C22 C17 C18 C19 1.7(8) no . . . .
C17 C18 C19 C20 -0.4(8) no . . . .
C18 C19 C20 C21 -1.3(8) no . . . .
C19 C20 C21 C22 1.6(8) no . . . .
C20 C21 C22 C17 -0.3(8) no . . . .
